data_7241804
loop_
_publ_author_name
'Chahine, Ali Y.'
'Turner, David R.'
'Batten, Stuart R.'

_publ_section_title
;
 Crystal engineering of coordination polymers using flexible
 tetracarboxylate linkers with embedded cyclohexyldiamine cores
;
_journal_issue 3
_journal_name_full CrystEngComm
_journal_page_first 569
_journal_page_last 590
_journal_paper_doi 10.1039/D0CE01620A
_journal_volume 23
_journal_year 2021
_chemical_formula_moiety 'C62 H54 N2 O8'
_chemical_formula_sum 'C62 H54 N2 O8'
_chemical_formula_weight 955.07
_space_group_crystal_system triclinic
_space_group_IT_number 2
_space_group_name_Hall '-P 1'
_space_group_name_H-M_alt 'P -1'
_atom_sites_solution_hydrogens mixed
_audit_creation_date 2020-04-14
_audit_creation_method
;
Olex2 1.3
(compiled 2020.02.04 svn.rd84adfe8 for OlexSys, GUI svn.r6032)
;
_audit_update_record
;
2020-11-06 deposited with the CCDC.	2020-11-26 downloaded from the CCDC.
;
_cell_angle_alpha 92.58(3)
_cell_angle_beta 97.10(3)
_cell_angle_gamma 97.29(3)
_cell_formula_units_Z 1
_cell_length_a 7.6100(15)
_cell_length_b 8.1400(16)
_cell_length_c 19.080(4)
_cell_measurement_reflns_used 4724
_cell_measurement_temperature 100(2)
_cell_measurement_theta_max 26.371
_cell_measurement_theta_min 1.078
_cell_volume 1161.2(4)
_computing_cell_refinement 'XDS (Kabsch, 1993)'
_computing_data_collection 'AS QEGUI'
_computing_data_reduction 'XDS (Kabsch, 1993)'
_computing_molecular_graphics 'Olex2 1.3 (Dolomanov et al., 2009)'
_computing_publication_material 'Olex2 1.3 (Dolomanov et al., 2009)'
_computing_structure_refinement 'SHELXL 2018/3 (Sheldrick, 2015)'
_computing_structure_solution 'SHELXT 2018/2 (Sheldrick, 2018)'
_diffrn_ambient_temperature 100(2)
_diffrn_measured_fraction_theta_full 0.995
_diffrn_measurement_device_type 'Dectris Eiger 16M'
_diffrn_measurement_method 'Omega Scan'
_diffrn_radiation_monochromator 'Silicon Double Crystal'
_diffrn_radiation_type Synchrotron
_diffrn_radiation_wavelength 0.71073
_diffrn_reflns_av_R_equivalents 0.0461
_diffrn_reflns_av_unetI/netI 0.0244
_diffrn_reflns_Laue_measured_fraction_full 0.995
_diffrn_reflns_Laue_measured_fraction_max 0.992
_diffrn_reflns_limit_h_max 9
_diffrn_reflns_limit_h_min -9
_diffrn_reflns_limit_k_max 10
_diffrn_reflns_limit_k_min -10
_diffrn_reflns_limit_l_max 23
_diffrn_reflns_limit_l_min -23
_diffrn_reflns_number 43231
_diffrn_reflns_point_group_measured_fraction_full 0.995
_diffrn_reflns_point_group_measured_fraction_max 0.992
_diffrn_reflns_theta_full 25.242
_diffrn_reflns_theta_max 26.371
_diffrn_reflns_theta_min 1.078
_diffrn_source 'MX2 Beamline Australian Synchrotron'
_diffrn_standards_number 0
_exptl_absorpt_coefficient_mu 0.090
_exptl_absorpt_correction_type multi-scan
_exptl_absorpt_process_details 'XDS (Kabsch, 1993)'
_exptl_crystal_colour colourless
_exptl_crystal_density_diffrn 1.366
_exptl_crystal_description plate
_exptl_crystal_F_000 504
_exptl_crystal_size_max 0.2
_exptl_crystal_size_mid 0.15
_exptl_crystal_size_min 0.10
_exptl_transmission_factor_max 0.8623
_exptl_transmission_factor_min 0.5916
_refine_diff_density_max 0.616
_refine_diff_density_min -0.491
_refine_diff_density_rms 0.135
_refine_ls_extinction_method none
_refine_ls_goodness_of_fit_ref 1.054
_refine_ls_hydrogen_treatment mixed
_refine_ls_matrix_type full
_refine_ls_number_parameters 331
_refine_ls_number_reflns 4724
_refine_ls_number_restraints 2
_refine_ls_restrained_S_all 1.055
_refine_ls_R_factor_all 0.0679
_refine_ls_R_factor_gt 0.0662
_refine_ls_shift/su_max 0.000
_refine_ls_shift/su_mean 0.000
_refine_ls_structure_factor_coef Fsqd
_refine_ls_weighting_details 'w=1/[\s^2^(Fo^2^)+(0.1272P)^2^+0.2596P] where P=(Fo^2^+2Fc^2^)/3'
_refine_ls_weighting_scheme calc
_refine_ls_wR_factor_gt 0.1874
_refine_ls_wR_factor_ref 0.1899
_reflns_Friedel_coverage 0.000
_reflns_number_gt 4424
_reflns_number_total 4724
_reflns_threshold_expression 'I > 2\s(I)'
_cod_data_source_file d0ce01620a2.cif
_cod_data_source_block L3
_cod_depositor_comments
;
The following automatic conversions were performed:

data item '_exptl_absorpt_correction_type' value 'Multi-Scan' was
changed to 'multi-scan' in accordance with the
/home/data/users/saulius/crontab/automatic-downloads/rss-feeds/RSC/lib/dictionaries/cif_core.dic
dictionary named 'cif_core.dic' version 2.4.2 last updated on
2011-04-26.

Automatic conversion script
Id: cif_fix_values 7556 2019-12-06 15:28:31Z antanas 

 Adding full bibliography for 7241796--7241816.cif.
;
_cod_original_cell_volume 1161.1(4)
_cod_database_code 7241804
_shelx_shelxl_version_number 2018/3
_shelx_space_group_comment
;
The symmetry employed for this shelxl refinement is uniquely defined
by the following loop, which should always be used as a source of
symmetry information in preference to the above space-group names.
They are only intended as comments.
;
_olex2_refinement_description
;
1. Fixed Uiso
 At 1.2 times of:
  All C(H) groups, {H17A,H17B} of C17, {H18A,H18B} of C18, {H16A,H16B} of C16,
   {H14A,H14B} of C14
 At 1.5 times of:
  {H1,H3} of C16
2. Restrained distances
 O1-H1 = O3-H3
 0.82 with sigma of 0.02
3.a Ternary CH refined with riding coordinates:
 C15(H15)
3.b Secondary CH2 refined with riding coordinates:
 C14(H14A,H14B), C16(H16A,H16B), C17(H17A,H17B), C18(H18A,H18B)
3.c Aromatic/amide H refined with riding coordinates:
 C3(H3A), C4(H4), C6(H6), C7(H7), C9(H9), C10(H10), C12(H12), C13(H13),
 C20(H20), C21(H21), C23(H23), C24(H24), C26(H26), C27(H27), C29(H29), C30(H30)
;
_olex2_submission_special_instructions 'No special instructions were received'

loop_
_space_group_symop_operation_xyz
'x, y, z'
'-x, -y, -z'

loop_
_atom_site_label
_atom_site_type_symbol
_atom_site_fract_x
_atom_site_fract_y
_atom_site_fract_z
_atom_site_U_iso_or_equiv
_atom_site_adp_type
_atom_site_occupancy
_atom_site_site_symmetry_order
_atom_site_calc_flag
_atom_site_refinement_flags_posn
_atom_site_refinement_flags_adp
_atom_site_refinement_flags_occupancy
_atom_site_disorder_assembly
_atom_site_disorder_group
O1 O 0.25336(16) 0.11597(16) 0.44315(6) 0.0541(3) Uani 1 1 d D . . . .
O2 O 0.07454(16) 0.26679(19) 0.49502(7) 0.0613(4) Uani 1 1 d . . . . .
O3 O 0.20333(16) -0.13705(18) 0.59477(7) 0.0569(3) Uani 1 1 d D . . . .
O4 O 0.02717(15) 0.02815(15) 0.64037(6) 0.0513(3) Uani 1 1 d . . . . .
N1 N 1.25099(17) 0.77082(18) 0.90299(7) 0.0473(3) Uani 1 1 d . . . . .
C1 C 0.2270(2) 0.2262(2) 0.48926(8) 0.0445(4) Uani 1 1 d . . . . .
C2 C 0.3848(2) 0.3083(2) 0.53695(8) 0.0431(4) Uani 1 1 d . . . . .
C3 C 0.5545(2) 0.2670(2) 0.53014(9) 0.0475(4) Uani 1 1 d . . . . .
H3A H 0.568633 0.187306 0.495558 0.057 Uiso 1 1 calc R U . . .
C4 C 0.7024(2) 0.3446(2) 0.57480(9) 0.0484(4) Uani 1 1 d . . . . .
H4 H 0.815239 0.318027 0.569005 0.058 Uiso 1 1 calc R U . . .
C5 C 0.6847(2) 0.4620(2) 0.62835(8) 0.0437(4) Uani 1 1 d . . . . .
C6 C 0.5129(2) 0.5024(2) 0.63451(9) 0.0479(4) Uani 1 1 d . . . . .
H6 H 0.497860 0.580471 0.669603 0.057 Uiso 1 1 calc R U . . .
C7 C 0.3655(2) 0.4273(2) 0.58896(9) 0.0483(4) Uani 1 1 d . . . . .
H7 H 0.253053 0.456790 0.593273 0.058 Uiso 1 1 calc R U . . .
C8 C 0.8432(2) 0.5389(2) 0.67785(8) 0.0439(4) Uani 1 1 d . . . . .
C9 C 0.9917(2) 0.4538(2) 0.69181(9) 0.0472(4) Uani 1 1 d . . . . .
H9 H 0.992775 0.351220 0.668477 0.057 Uiso 1 1 calc R U . . .
C10 C 1.1373(2) 0.5217(2) 0.74023(9) 0.0474(4) Uani 1 1 d . . . . .
H10 H 1.235610 0.464484 0.747662 0.057 Uiso 1 1 calc R U . . .
C11 C 1.1403(2) 0.6713(2) 0.77761(8) 0.0458(4) Uani 1 1 d . . . . .
C12 C 0.9953(2) 0.7588(2) 0.76197(9) 0.0502(4) Uani 1 1 d . . . . .
H12 H 0.996344 0.862605 0.784565 0.060 Uiso 1 1 calc R U . . .
C13 C 0.8497(2) 0.6933(2) 0.71330(9) 0.0476(4) Uani 1 1 d . . . . .
H13 H 0.754531 0.753853 0.704149 0.057 Uiso 1 1 calc R U . . .
C14 C 1.2984(2) 0.7376(2) 0.83205(9) 0.0479(4) Uani 1 1 d . . . . .
H14A H 1.383150 0.657930 0.834733 0.057 Uiso 1 1 calc R U . . .
H14B H 1.357195 0.839552 0.816276 0.057 Uiso 1 1 calc R U . . .
C15 C 1.3798(2) 0.9081(2) 0.94084(9) 0.0489(4) Uani 1 1 d . . . . .
H15 H 1.394157 0.995104 0.907351 0.059 Uiso 1 1 calc R U . . .
C16 C 1.3058(2) 0.9838(2) 1.00263(10) 0.0520(4) Uani 1 1 d . . . . .
H16A H 1.290698 0.902453 1.037786 0.062 Uiso 1 1 calc R U . . .
H16B H 1.189519 1.015575 0.986691 0.062 Uiso 1 1 calc R U . . .
H1 H 0.152(3) 0.075(3) 0.4184(12) 0.078 Uiso 1 1 d D U . . .
H3 H 0.106(3) -0.169(3) 0.5668(12) 0.078 Uiso 1 1 d D U . . .
C17 C 1.4322(2) 1.1369(2) 1.03605(9) 0.0462(4) Uani 1 1 d . . . . .
H17A H 1.385041 1.181387 1.076804 0.055 Uiso 1 1 calc R U . . .
H17B H 1.439221 1.221837 1.002066 0.055 Uiso 1 1 calc R U . . .
C18 C 1.2287(2) 0.6200(2) 0.94225(9) 0.0513(4) Uani 1 1 d . . . . .
H18A H 1.219682 0.650865 0.991253 0.062 Uiso 1 1 calc R U . . .
H18B H 1.333446 0.563771 0.941308 0.062 Uiso 1 1 calc R U . . .
C19 C 1.0641(2) 0.5020(2) 0.91171(8) 0.0469(4) Uani 1 1 d . . . . .
C20 C 0.9012(2) 0.5614(2) 0.89553(9) 0.0493(4) Uani 1 1 d . . . . .
H20 H 0.890453 0.670471 0.909106 0.059 Uiso 1 1 calc R U . . .
C21 C 0.7549(2) 0.4601(2) 0.85942(9) 0.0470(4) Uani 1 1 d . . . . .
H21 H 0.647751 0.502929 0.848823 0.056 Uiso 1 1 calc R U . . .
C22 C 0.7647(2) 0.2954(2) 0.83862(8) 0.0431(4) Uani 1 1 d . . . . .
C23 C 0.9239(2) 0.2319(2) 0.86014(8) 0.0458(4) Uani 1 1 d . . . . .
H23 H 0.932107 0.120443 0.850102 0.055 Uiso 1 1 calc R U . . .
C24 C 1.0704(2) 0.3349(2) 0.89659(8) 0.0469(4) Uani 1 1 d . . . . .
H24 H 1.174654 0.290337 0.911055 0.056 Uiso 1 1 calc R U . . .
C25 C 0.6143(2) 0.1988(2) 0.79135(8) 0.0432(4) Uani 1 1 d . . . . .
C26 C 0.4376(2) 0.2190(2) 0.79883(8) 0.0448(4) Uani 1 1 d . . . . .
H26 H 0.414635 0.284178 0.837089 0.054 Uiso 1 1 calc R U . . .
C27 C 0.2963(2) 0.1442(2) 0.75053(8) 0.0452(4) Uani 1 1 d . . . . .
H27 H 0.179909 0.159711 0.756421 0.054 Uiso 1 1 calc R U . . .
C28 C 0.3284(2) 0.0453(2) 0.69293(8) 0.0436(4) Uani 1 1 d . . . . .
C29 C 0.5028(2) 0.0188(2) 0.68599(9) 0.0467(4) Uani 1 1 d . . . . .
H29 H 0.524746 -0.050326 0.648798 0.056 Uiso 1 1 calc R U . . .
C30 C 0.6445(2) 0.0953(2) 0.73451(9) 0.0460(4) Uani 1 1 d . . . . .
H30 H 0.760600 0.077536 0.729171 0.055 Uiso 1 1 calc R U . . .
C31 C 0.1762(2) -0.0257(2) 0.63960(8) 0.0452(4) Uani 1 1 d . . . . .

loop_
_atom_site_aniso_label
_atom_site_aniso_U_11
_atom_site_aniso_U_22
_atom_site_aniso_U_33
_atom_site_aniso_U_23
_atom_site_aniso_U_13
_atom_site_aniso_U_12
O1 0.0460(6) 0.0632(8) 0.0477(7) -0.0122(6) -0.0054(5) 0.0031(5)
O2 0.0368(6) 0.0913(10) 0.0516(7) -0.0143(6) 0.0012(5) 0.0042(6)
O3 0.0406(6) 0.0740(8) 0.0510(7) -0.0187(6) -0.0010(5) 0.0028(6)
O4 0.0398(6) 0.0572(7) 0.0529(7) -0.0074(5) -0.0052(5) 0.0059(5)
N1 0.0375(6) 0.0545(8) 0.0450(7) -0.0088(6) -0.0025(5) -0.0011(5)
C1 0.0386(8) 0.0548(9) 0.0382(7) -0.0005(6) 0.0019(6) 0.0028(6)
C2 0.0377(8) 0.0532(9) 0.0359(7) 0.0006(6) 0.0006(6) 0.0016(6)
C3 0.0427(8) 0.0565(9) 0.0414(8) -0.0051(7) 0.0008(6) 0.0063(7)
C4 0.0381(8) 0.0610(10) 0.0444(8) -0.0037(7) 0.0003(6) 0.0074(7)
C5 0.0384(8) 0.0512(8) 0.0398(8) 0.0028(6) 0.0011(6) 0.0033(6)
C6 0.0410(8) 0.0578(9) 0.0426(8) -0.0070(7) 0.0014(6) 0.0049(7)
C7 0.0376(8) 0.0620(10) 0.0435(8) -0.0053(7) 0.0024(6) 0.0054(7)
C8 0.0378(8) 0.0523(8) 0.0392(7) 0.0028(6) 0.0000(6) 0.0020(6)
C9 0.0417(8) 0.0545(9) 0.0440(8) -0.0031(7) 0.0027(6) 0.0057(7)
C10 0.0376(7) 0.0583(9) 0.0451(8) 0.0014(7) 0.0015(6) 0.0065(6)
C11 0.0381(7) 0.0541(9) 0.0425(8) 0.0030(6) 0.0004(6) 0.0007(6)
C12 0.0454(8) 0.0510(9) 0.0506(9) -0.0038(7) -0.0032(7) 0.0046(7)
C13 0.0406(8) 0.0523(9) 0.0473(8) -0.0002(7) -0.0028(6) 0.0059(6)
C14 0.0382(8) 0.0555(9) 0.0466(8) -0.0003(7) -0.0018(6) 0.0017(6)
C15 0.0378(8) 0.0560(9) 0.0478(8) -0.0070(7) -0.0030(6) -0.0006(6)
C16 0.0354(7) 0.0620(10) 0.0546(9) -0.0092(8) -0.0009(7) 0.0021(7)
C17 0.0361(7) 0.0537(9) 0.0454(8) -0.0082(7) -0.0010(6) 0.0028(6)
C18 0.0385(8) 0.0677(11) 0.0425(8) -0.0025(7) -0.0036(6) -0.0019(7)
C19 0.0369(7) 0.0629(10) 0.0373(7) -0.0013(6) 0.0004(6) -0.0012(7)
C20 0.0413(8) 0.0571(9) 0.0464(8) -0.0058(7) 0.0020(6) 0.0018(7)
C21 0.0352(7) 0.0572(9) 0.0465(8) -0.0026(7) 0.0015(6) 0.0041(6)
C22 0.0357(7) 0.0562(9) 0.0361(7) 0.0002(6) 0.0040(6) 0.0021(6)
C23 0.0389(7) 0.0557(9) 0.0418(8) 0.0016(6) 0.0036(6) 0.0049(6)
C24 0.0365(7) 0.0641(10) 0.0390(8) 0.0033(7) 0.0024(6) 0.0042(7)
C25 0.0379(7) 0.0509(8) 0.0392(7) 0.0022(6) 0.0022(6) 0.0026(6)
C26 0.0392(8) 0.0519(9) 0.0417(8) -0.0021(6) 0.0043(6) 0.0029(6)
C27 0.0361(7) 0.0531(9) 0.0446(8) -0.0010(6) 0.0034(6) 0.0025(6)
C28 0.0369(7) 0.0499(8) 0.0413(8) 0.0001(6) -0.0002(6) 0.0010(6)
C29 0.0416(8) 0.0536(9) 0.0429(8) -0.0040(6) 0.0028(6) 0.0040(7)
C30 0.0372(7) 0.0546(9) 0.0446(8) -0.0029(7) 0.0032(6) 0.0043(6)
C31 0.0380(8) 0.0525(9) 0.0422(8) -0.0010(6) 0.0009(6) 0.0006(6)

loop_
_atom_type_symbol
_atom_type_description
_atom_type_scat_dispersion_real
_atom_type_scat_dispersion_imag
_atom_type_scat_source
C C 0.0033 0.0016 'International Tables Vol C Tables 4.2.6.8 and 6.1.1.4'
H H 0.0000 0.0000 'International Tables Vol C Tables 4.2.6.8 and 6.1.1.4'
N N 0.0061 0.0033 'International Tables Vol C Tables 4.2.6.8 and 6.1.1.4'
O O 0.0106 0.0060 'International Tables Vol C Tables 4.2.6.8 and 6.1.1.4'

loop_
_geom_angle_atom_site_label_1
_geom_angle_atom_site_label_2
_geom_angle_atom_site_label_3
_geom_angle
_geom_angle_site_symmetry_1
_geom_angle_site_symmetry_3
_geom_angle_publ_flag
C1 O1 H1 109.5(17) . . ?
C31 O3 H3 109.6(17) . . ?
C14 N1 C15 109.74(13) . . ?
C14 N1 C18 112.41(13) . . ?
C18 N1 C15 114.18(13) . . ?
O1 C1 C2 117.28(14) . . ?
O2 C1 O1 122.93(14) . . ?
O2 C1 C2 119.79(14) . . ?
C3 C2 C1 120.34(14) . . ?
C7 C2 C1 120.34(14) . . ?
C7 C2 C3 119.31(15) . . ?
C2 C3 H3A 119.9 . . ?
C4 C3 C2 120.22(15) . . ?
C4 C3 H3A 119.9 . . ?
C3 C4 H4 119.4 . . ?
C3 C4 C5 121.14(15) . . ?
C5 C4 H4 119.4 . . ?
C4 C5 C6 117.97(15) . . ?
C4 C5 C8 120.61(14) . . ?
C6 C5 C8 121.41(15) . . ?
C5 C6 H6 119.6 . . ?
C7 C6 C5 120.89(15) . . ?
C7 C6 H6 119.6 . . ?
C2 C7 H7 119.8 . . ?
C6 C7 C2 120.43(15) . . ?
C6 C7 H7 119.8 . . ?
C9 C8 C5 120.15(15) . . ?
C13 C8 C5 122.38(15) . . ?
C13 C8 C9 117.45(14) . . ?
C8 C9 H9 119.7 . . ?
C10 C9 C8 120.52(16) . . ?
C10 C9 H9 119.7 . . ?
C9 C10 H10 119.0 . . ?
C11 C10 C9 121.99(16) . . ?
C11 C10 H10 119.0 . . ?
C10 C11 C12 117.48(15) . . ?
C10 C11 C14 120.34(15) . . ?
C12 C11 C14 122.16(15) . . ?
C11 C12 H12 119.4 . . ?
C13 C12 C11 121.10(16) . . ?
C13 C12 H12 119.5 . . ?
C8 C13 H13 119.3 . . ?
C12 C13 C8 121.34(15) . . ?
C12 C13 H13 119.3 . . ?
N1 C14 C11 113.95(13) . . ?
N1 C14 H14A 108.8 . . ?
N1 C14 H14B 108.8 . . ?
C11 C14 H14A 108.8 . . ?
C11 C14 H14B 108.8 . . ?
H14A C14 H14B 107.7 . . ?
N1 C15 H15 106.4 . . ?
N1 C15 C16 111.47(13) . . ?
N1 C15 C17 114.93(14) . 2_877 ?
C16 C15 H15 106.4 . . ?
C16 C15 C17 110.70(14) . 2_877 ?
C17 C15 H15 106.4 2_877 . ?
C15 C16 H16A 109.5 . . ?
C15 C16 H16B 109.5 . . ?
C15 C16 C17 110.54(14) . . ?
H16A C16 H16B 108.1 . . ?
C17 C16 H16A 109.5 . . ?
C17 C16 H16B 109.5 . . ?
C15 C17 H17A 109.5 2_877 . ?
C15 C17 H17B 109.5 2_877 . ?
C16 C17 C15 110.82(14) . 2_877 ?
C16 C17 H17A 109.5 . . ?
C16 C17 H17B 109.5 . . ?
H17A C17 H17B 108.1 . . ?
N1 C18 H18A 109.1 . . ?
N1 C18 H18B 109.1 . . ?
N1 C18 C19 112.27(13) . . ?
H18A C18 H18B 107.9 . . ?
C19 C18 H18A 109.2 . . ?
C19 C18 H18B 109.1 . . ?
C20 C19 C18 120.04(16) . . ?
C24 C19 C18 122.08(15) . . ?
C24 C19 C20 117.84(15) . . ?
C19 C20 H20 119.6 . . ?
C21 C20 C19 120.81(16) . . ?
C21 C20 H20 119.6 . . ?
C20 C21 H21 119.3 . . ?
C20 C21 C22 121.50(15) . . ?
C22 C21 H21 119.3 . . ?
C21 C22 C23 117.53(15) . . ?
C21 C22 C25 119.69(14) . . ?
C23 C22 C25 122.64(15) . . ?
C22 C23 H23 119.8 . . ?
C24 C23 C22 120.35(16) . . ?
C24 C23 H23 119.8 . . ?
C19 C24 C23 121.52(15) . . ?
C19 C24 H24 119.2 . . ?
C23 C24 H24 119.2 . . ?
C26 C25 C22 120.52(14) . . ?
C26 C25 C30 118.02(14) . . ?
C30 C25 C22 121.26(14) . . ?
C25 C26 H26 119.3 . . ?
C27 C26 C25 121.42(15) . . ?
C27 C26 H26 119.3 . . ?
C26 C27 H27 120.0 . . ?
C26 C27 C28 120.04(15) . . ?
C28 C27 H27 120.0 . . ?
C27 C28 C31 119.14(14) . . ?
C29 C28 C27 119.37(14) . . ?
C29 C28 C31 121.47(14) . . ?
C28 C29 H29 119.9 . . ?
C30 C29 C28 120.27(15) . . ?
C30 C29 H29 119.9 . . ?
C25 C30 H30 119.6 . . ?
C29 C30 C25 120.81(15) . . ?
C29 C30 H30 119.6 . . ?
O3 C31 C28 117.71(14) . . ?
O4 C31 O3 123.45(14) . . ?
O4 C31 C28 118.83(14) . . ?

loop_
_geom_bond_atom_site_label_1
_geom_bond_atom_site_label_2
_geom_bond_distance
_geom_bond_site_symmetry_2
_geom_bond_publ_flag
O1 C1 1.280(2) . ?
O1 H1 0.872(16) . ?
O2 C1 1.262(2) . ?
O3 H3 0.860(17) . ?
O3 C31 1.272(2) . ?
O4 C31 1.268(2) . ?
N1 C14 1.465(2) . ?
N1 C15 1.485(2) . ?
N1 C18 1.469(2) . ?
C1 C2 1.479(2) . ?
C2 C3 1.395(2) . ?
C2 C7 1.389(2) . ?
C3 H3A 0.9300 . ?
C3 C4 1.387(2) . ?
C4 H4 0.9300 . ?
C4 C5 1.398(2) . ?
C5 C6 1.405(2) . ?
C5 C8 1.487(2) . ?
C6 H6 0.9300 . ?
C6 C7 1.387(2) . ?
C7 H7 0.9300 . ?
C8 C9 1.403(2) . ?
C8 C13 1.393(2) . ?
C9 H9 0.9300 . ?
C9 C10 1.390(2) . ?
C10 H10 0.9300 . ?
C10 C11 1.380(2) . ?
C11 C12 1.397(2) . ?
C11 C14 1.514(2) . ?
C12 H12 0.9300 . ?
C12 C13 1.387(2) . ?
C13 H13 0.9300 . ?
C14 H14A 0.9700 . ?
C14 H14B 0.9700 . ?
C15 H15 0.9800 . ?
C15 C16 1.508(2) . ?
C15 C17 1.539(2) 2_877 ?
C16 H16A 0.9700 . ?
C16 H16B 0.9700 . ?
C16 C17 1.535(2) . ?
C17 H17A 0.9700 . ?
C17 H17B 0.9700 . ?
C18 H18A 0.9700 . ?
C18 H18B 0.9700 . ?
C18 C19 1.515(2) . ?
C19 C20 1.392(2) . ?
C19 C24 1.386(3) . ?
C20 H20 0.9300 . ?
C20 C21 1.386(2) . ?
C21 H21 0.9300 . ?
C21 C22 1.395(2) . ?
C22 C23 1.400(2) . ?
C22 C25 1.481(2) . ?
C23 H23 0.9300 . ?
C23 C24 1.396(2) . ?
C24 H24 0.9300 . ?
C25 C26 1.399(2) . ?
C25 C30 1.403(2) . ?
C26 H26 0.9300 . ?
C26 C27 1.384(2) . ?
C27 H27 0.9300 . ?
C27 C28 1.397(2) . ?
C28 C29 1.393(2) . ?
C28 C31 1.482(2) . ?
C29 H29 0.9300 . ?
C29 C30 1.392(2) . ?
C30 H30 0.9300 . ?

loop_
_geom_hbond_atom_site_label_D
_geom_hbond_atom_site_label_H
_geom_hbond_atom_site_label_A
_geom_hbond_distance_DH
_geom_hbond_distance_HA
_geom_hbond_distance_DA
_geom_hbond_angle_DHA
_geom_hbond_site_symmetry_A
_geom_hbond_publ_flag
O1 H1 O4 0.872(16) 1.752(17) 2.6129(18) 169(3) 2_556 yes
O3 H3 O2 0.860(17) 1.775(17) 2.6260(19) 170(3) 2_556 yes

loop_
_geom_torsion_atom_site_label_1
_geom_torsion_atom_site_label_2
_geom_torsion_atom_site_label_3
_geom_torsion_atom_site_label_4
_geom_torsion
_geom_torsion_site_symmetry_1
_geom_torsion_site_symmetry_2
_geom_torsion_site_symmetry_3
_geom_torsion_site_symmetry_4
_geom_torsion_publ_flag
O1 C1 C2 C3 1.0(2) . . . . ?
O1 C1 C2 C7 -179.01(16) . . . . ?
O2 C1 C2 C3 -178.64(16) . . . . ?
O2 C1 C2 C7 1.4(3) . . . . ?
N1 C15 C16 C17 -173.94(14) . . . . ?
N1 C18 C19 C20 -47.3(2) . . . . ?
N1 C18 C19 C24 130.33(17) . . . . ?
C1 C2 C3 C4 179.81(15) . . . . ?
C1 C2 C7 C6 178.89(15) . . . . ?
C2 C3 C4 C5 1.6(3) . . . . ?
C3 C2 C7 C6 -1.1(3) . . . . ?
C3 C4 C5 C6 -1.6(3) . . . . ?
C3 C4 C5 C8 177.34(15) . . . . ?
C4 C5 C6 C7 0.3(3) . . . . ?
C4 C5 C8 C9 -26.2(2) . . . . ?
C4 C5 C8 C13 155.57(17) . . . . ?
C5 C6 C7 C2 1.1(3) . . . . ?
C5 C8 C9 C10 -177.28(14) . . . . ?
C5 C8 C13 C12 176.63(15) . . . . ?
C6 C5 C8 C9 152.74(17) . . . . ?
C6 C5 C8 C13 -25.5(2) . . . . ?
C7 C2 C3 C4 -0.2(3) . . . . ?
C8 C5 C6 C7 -178.64(15) . . . . ?
C8 C9 C10 C11 1.8(3) . . . . ?
C9 C8 C13 C12 -1.7(2) . . . . ?
C9 C10 C11 C12 -3.9(2) . . . . ?
C9 C10 C11 C14 177.53(15) . . . . ?
C10 C11 C12 C13 3.3(3) . . . . ?
C10 C11 C14 N1 -123.13(17) . . . . ?
C11 C12 C13 C8 -0.5(3) . . . . ?
C12 C11 C14 N1 58.4(2) . . . . ?
C13 C8 C9 C10 1.1(2) . . . . ?
C14 N1 C15 C16 161.42(15) . . . . ?
C14 N1 C15 C17 -71.59(19) . . . 2_877 ?
C14 N1 C18 C19 -69.36(17) . . . . ?
C14 C11 C12 C13 -178.20(15) . . . . ?
C15 N1 C14 C11 -150.49(14) . . . . ?
C15 N1 C18 C19 164.79(13) . . . . ?
C15 C16 C17 C15 -56.9(2) . . . 2_877 ?
C17 C15 C16 C17 56.8(2) 2_877 . . . ?
C18 N1 C14 C11 81.29(17) . . . . ?
C18 N1 C15 C16 -71.35(19) . . . . ?
C18 N1 C15 C17 55.64(19) . . . 2_877 ?
C18 C19 C20 C21 171.77(15) . . . . ?
C18 C19 C24 C23 -171.58(15) . . . . ?
C19 C20 C21 C22 0.6(3) . . . . ?
C20 C19 C24 C23 6.1(2) . . . . ?
C20 C21 C22 C23 4.7(2) . . . . ?
C20 C21 C22 C25 -171.14(15) . . . . ?
C21 C22 C23 C24 -4.5(2) . . . . ?
C21 C22 C25 C26 -37.8(2) . . . . ?
C21 C22 C25 C30 136.98(17) . . . . ?
C22 C23 C24 C19 -0.9(2) . . . . ?
C22 C25 C26 C27 172.77(15) . . . . ?
C22 C25 C30 C29 -173.16(15) . . . . ?
C23 C22 C25 C26 146.60(16) . . . . ?
C23 C22 C25 C30 -38.6(2) . . . . ?
C24 C19 C20 C21 -6.0(2) . . . . ?
C25 C22 C23 C24 171.16(14) . . . . ?
C25 C26 C27 C28 0.3(3) . . . . ?
C26 C25 C30 C29 1.7(3) . . . . ?
C26 C27 C28 C29 2.0(3) . . . . ?
C26 C27 C28 C31 -176.47(15) . . . . ?
C27 C28 C29 C30 -2.5(3) . . . . ?
C27 C28 C31 O3 -168.23(16) . . . . ?
C27 C28 C31 O4 12.5(2) . . . . ?
C28 C29 C30 C25 0.6(3) . . . . ?
C29 C28 C31 O3 13.3(2) . . . . ?
C29 C28 C31 O4 -165.98(16) . . . . ?
C30 C25 C26 C27 -2.2(3) . . . . ?
C31 C28 C29 C30 176.02(15) . . . . ?
